data_1501545
loop_
_publ_author_name
'Daniel J. St-Cyr'
'Thierry Maris'
'William D. Lubel'

_publ_section_title
;
 Crystal-State Structural Analysis of Beta-Hydroxy-gamma-Lactam
 Constrained SER/THR Peptidomimetics
;
_journal_name_full Heterocycles
_journal_page_first 729
_journal_page_last 737
_journal_paper_doi 10.3987/COM-10-S(E)52
_journal_volume 82
_journal_year 2010
_chemical_absolute_configuration rmad
_chemical_compound_source 'Synthesized by the authors. See text'
_chemical_formula_moiety 'C26 H30 N2 O6'
_chemical_formula_sum 'C26 H30 N2 O6'
_chemical_formula_weight 466.52
_space_group_IT_number 4
_symmetry_cell_setting monoclinic
_symmetry_space_group_name_Hall 'P 2yb'
_symmetry_space_group_name_H-M 'P 1 21 1'
_atom_sites_solution_hydrogens geom
_atom_sites_solution_primary direct
_atom_sites_solution_secondary difmap
_audit_creation_method SHELXL-97
_cell_angle_alpha 90
_cell_angle_beta 105.559(1)
_cell_angle_gamma 90
_cell_formula_units_Z 2
_cell_length_a 14.1833(3)
_cell_length_b 6.0199(1)
_cell_length_c 14.6315(3)
_cell_measurement_reflns_used 4513
_cell_measurement_temperature 150
_cell_measurement_theta_max 71.31
_cell_measurement_theta_min 3.14
_cell_volume 1203.49(4)
_computing_cell_refinement 'SAINT V7.68A(Bruker AXS, 2009)'
_computing_data_collection 'APEX2  (Bruker AXS, 2009)'
_computing_data_reduction 'SAINT V7.68A(Bruker AXS, 2009)'
_computing_molecular_graphics 'SHELXTL v6.12 (Bruker AXS, 2001)'
_computing_publication_material 'UdMX (Maris, 2004)'
_computing_structure_refinement 'SHELXL97 (Sheldrick, 2008)'
_computing_structure_solution 'SIR2004 (Burla et al., 2004)'
_diffrn_ambient_temperature 150
_diffrn_detector_area_resol_mean 5.5
_diffrn_measured_fraction_theta_full 0.987
_diffrn_measured_fraction_theta_max 0.987
_diffrn_measurement_device_type 'Bruker Smart 6000'
_diffrn_measurement_method \w
_diffrn_radiation_monochromator 'Montel 200 optics'
_diffrn_radiation_source 'Rotating Anode'
_diffrn_radiation_type CuK\a
_diffrn_radiation_wavelength 1.54178
_diffrn_reflns_av_R_equivalents 0.037
_diffrn_reflns_av_sigmaI/netI 0.0375
_diffrn_reflns_limit_h_max 17
_diffrn_reflns_limit_h_min -16
_diffrn_reflns_limit_k_max 7
_diffrn_reflns_limit_k_min -7
_diffrn_reflns_limit_l_max 17
_diffrn_reflns_limit_l_min -18
_diffrn_reflns_number 14307
_diffrn_reflns_theta_full 72.57
_diffrn_reflns_theta_max 72.57
_diffrn_reflns_theta_min 3.14
_exptl_absorpt_coefficient_mu 0.752
_exptl_absorpt_correction_T_max 0.9137
_exptl_absorpt_correction_T_min 0.7675
_exptl_absorpt_correction_type multi-scan
_exptl_absorpt_process_details 'Sadabs (Sheldrick, 2008)'
_exptl_crystal_colour Colorless
_exptl_crystal_density_diffrn 1.287
_exptl_crystal_density_method 'not measured'
_exptl_crystal_description platelet
_exptl_crystal_F_000 496
_exptl_crystal_size_max 0.30
_exptl_crystal_size_mid 0.12
_exptl_crystal_size_min 0.12
_refine_diff_density_max 0.155
_refine_diff_density_min -0.140
_refine_diff_density_rms 0.034
_refine_ls_abs_structure_details 'Flack H D (1983), 1909 Friedel Pairs'
_refine_ls_abs_structure_Flack 0.26(18)
_refine_ls_extinction_coef 0.0035(5)
_refine_ls_extinction_expression Fc^*^=kFc[1+0.001xFc^2^\l^3^/sin(2\q)]^-1/4^
_refine_ls_extinction_method SHELXL
_refine_ls_goodness_of_fit_ref 1.055
_refine_ls_hydrogen_treatment constr
_refine_ls_matrix_type full
_refine_ls_number_parameters 351
_refine_ls_number_reflns 4540
_refine_ls_number_restraints 118
_refine_ls_restrained_S_all 1.042
_refine_ls_R_factor_all 0.0477
_refine_ls_R_factor_gt 0.0408
_refine_ls_shift/su_max 0.002
_refine_ls_shift/su_mean 0.000
_refine_ls_structure_factor_coef Fsqd
_refine_ls_weighting_details 'calc w=1/[\s^2^(Fo^2^)+(0.0588P)^2^+0.0687P] where P=(Fo^2^+2Fc^2^)/3'
_refine_ls_weighting_scheme calc
_refine_ls_wR_factor_gt 0.1027
_refine_ls_wR_factor_ref 0.1063
_reflns_number_gt 4006
_reflns_number_total 4540
_reflns_threshold_expression I>2\s(I)
_cod_data_source_file deposit.cif
_cod_data_source_block lube47
_cod_depositor_comments
;
 Updated values of the _geom_bond_atom_site_label_* data items to establish
 relationships between loop packets from different data loops.
;
_cod_original_sg_symbol_H-M P21
_cod_database_code 1501545

loop_
_symmetry_equiv_pos_as_xyz
'x, y, z'
'-x, y+1/2, -z'

loop_
_atom_site_label
_atom_site_type_symbol
_atom_site_fract_x
_atom_site_fract_y
_atom_site_fract_z
_atom_site_U_iso_or_equiv
_atom_site_adp_type
_atom_site_occupancy
_atom_site_symmetry_multiplicity
_atom_site_calc_flag
_atom_site_refinement_flags
_atom_site_disorder_assembly
_atom_site_disorder_group
N2 N 0.05006(12) 1.0617(3) 0.63156(13) 0.0414(4) Uani 1 1 d . . .
H2A H 0.0858 1.0369 0.5919 0.050 Uiso 1 1 calc R . .
C2 C -0.12199(14) 1.1004(3) 0.63597(14) 0.0357(4) Uani 1 1 d . . .
O1 O -0.16202(10) 0.9189(2) 0.61466(10) 0.0395(3) Uani 1 1 d . . .
C3 C -0.03807(14) 1.1918(3) 0.59949(15) 0.0367(4) Uani 1 1 d . . .
H3 H -0.0589 1.1867 0.5286 0.044 Uiso 1 1 calc R . .
C4 C -0.03332(15) 1.4378(3) 0.63026(15) 0.0394(5) Uani 1 1 d . . .
H4A H 0.0355 1.4945 0.6486 0.047 Uiso 1 1 calc R . .
O2 O -0.09223(11) 1.5535(2) 0.55030(11) 0.0457(4) Uani 1 1 d . . .
H2 H -0.1135 1.6711 0.5685 0.069 Uiso 1 1 calc . . .
C5 C -0.07822(14) 1.4400(3) 0.71396(14) 0.0372(5) Uani 1 1 d . . .
H5A H -0.0277 1.4179 0.7747 0.045 Uiso 1 1 calc R . .
H5B H -0.1131 1.5812 0.7168 0.045 Uiso 1 1 calc R . .
N1 N -0.14653(11) 1.2515(3) 0.69288(11) 0.0339(4) Uani 1 1 d . . .
C6 C -0.21641(14) 1.1992(3) 0.74673(13) 0.0341(4) Uani 1 1 d . . .
H6 H -0.2569 1.0702 0.7156 0.041 Uiso 1 1 calc R . .
C7 C -0.28515(14) 1.3932(3) 0.74953(13) 0.0353(4) Uani 1 1 d . . .
H7A H -0.2467 1.5148 0.7875 0.042 Uiso 1 1 calc R . .
H7B H -0.3342 1.3441 0.7822 0.042 Uiso 1 1 calc R . .
C8 C -0.33898(15) 1.4846(3) 0.65152(14) 0.0384(4) Uani 1 1 d . . .
H8 H -0.2895 1.5546 0.6231 0.046 Uiso 1 1 calc R . .
C9 C -0.39166(17) 1.3042(4) 0.58441(15) 0.0506(6) Uani 1 1 d . . .
H9A H -0.4314 1.3724 0.5259 0.076 Uiso 1 1 calc R . .
H9B H -0.4342 1.2199 0.6147 0.076 Uiso 1 1 calc R . .
H9C H -0.3435 1.2040 0.5694 0.076 Uiso 1 1 calc R . .
C10 C -0.41107(18) 1.6635(4) 0.66235(17) 0.0530(6) Uani 1 1 d . . .
H10A H -0.3767 1.7762 0.7074 0.080 Uiso 1 1 calc R . .
H10B H -0.4629 1.5963 0.6860 0.080 Uiso 1 1 calc R . .
H10C H -0.4400 1.7330 0.6006 0.080 Uiso 1 1 calc R . .
C11 C -0.15823(15) 1.1276(3) 0.84600(15) 0.0376(5) Uani 1 1 d . . .
O3 O -0.12090(12) 1.2541(2) 0.90877(10) 0.0509(4) Uani 1 1 d . . .
O4 O -0.15208(12) 0.9078(2) 0.85261(11) 0.0493(4) Uani 1 1 d . . .
C12 C -0.0893(2) 0.8241(4) 0.94143(19) 0.0724(9) Uani 1 1 d . . .
H12A H -0.1053 0.8997 0.9947 0.109 Uiso 1 1 calc R . .
H12B H -0.0207 0.8522 0.9436 0.109 Uiso 1 1 calc R . .
H12C H -0.0997 0.6640 0.9459 0.109 Uiso 1 1 calc R . .
O5 O 0.03950(13) 1.0030(3) 0.78198(12) 0.0650(5) Uani 1 1 d . . .
C14 C 0.07993(16) 0.9764(4) 0.72009(17) 0.0461(5) Uani 1 1 d . A .
O6 O 0.16082(11) 0.8496(3) 0.72865(12) 0.0541(4) Uani 1 1 d . . .
C15 C 0.1886(2) 0.7237(6) 0.8195(2) 0.0484(7) Uani 0.762(2) 1 d PDU A 1
H15A H 0.1463 0.5913 0.8161 0.058 Uiso 0.762(2) 1 calc PR A 1
H15B H 0.1822 0.8184 0.8729 0.058 Uiso 0.762(2) 1 calc PR A 1
C16 C 0.29511(19) 0.6550(5) 0.83262(19) 0.0399(6) Uani 0.762(2) 1 d PDU A 1
H16 H 0.3356 0.7920 0.8353 0.048 Uiso 0.762(2) 1 calc PR A 1
C17 C 0.3146(2) 0.5001(5) 0.75755(19) 0.0386(6) Uani 0.762(2) 1 d PDU A 1
C18 C 0.2915(2) 0.5244(6) 0.6600(2) 0.0472(7) Uani 0.762(2) 1 d PDU A 1
H18 H 0.2589 0.6542 0.6305 0.057 Uiso 0.762(2) 1 calc PR A 1
C19 C 0.3164(7) 0.3570(12) 0.6060(5) 0.0539(16) Uani 0.762(2) 1 d PDU A 1
H19 H 0.2984 0.3689 0.5388 0.065 Uiso 0.762(2) 1 calc PR A 1
C20 C 0.3677(17) 0.171(3) 0.6494(6) 0.0504(9) Uani 0.762(2) 1 d PDU A 1
H20 H 0.3854 0.0589 0.6117 0.061 Uiso 0.762(2) 1 calc PR A 1
C21 C 0.393(2) 0.149(4) 0.7472(6) 0.0449(7) Uani 0.762(2) 1 d PDU A 1
H21 H 0.4304 0.0247 0.7768 0.054 Uiso 0.762(2) 1 calc PR A 1
C22 C 0.3640(3) 0.3101(6) 0.8014(3) 0.0368(10) Uani 0.762(2) 1 d PDU A 1
C23 C 0.3751(3) 0.3236(6) 0.9038(3) 0.0361(9) Uani 0.762(2) 1 d PDU A 1
C24 C 0.4144(14) 0.175(3) 0.9772(5) 0.0420(9) Uani 0.762(2) 1 d PDU A 1
H24 H 0.4413 0.0373 0.9644 0.050 Uiso 0.762(2) 1 calc PR A 1
C25 C 0.414(2) 0.230(4) 1.0693(5) 0.0454(17) Uani 0.762(2) 1 d PDU A 1
H25 H 0.4414 0.1311 1.1199 0.054 Uiso 0.762(2) 1 calc PR A 1
C26 C 0.3728(2) 0.4297(6) 1.0877(2) 0.0456(8) Uani 0.762(2) 1 d PDU A 1
H26 H 0.3720 0.4648 1.1508 0.055 Uiso 0.762(2) 1 calc PR A 1
C27 C 0.3333(2) 0.5776(5) 1.0152(2) 0.0445(7) Uani 0.762(2) 1 d PDU A 1
H27 H 0.3059 0.7139 1.0284 0.053 Uiso 0.762(2) 1 calc PR A 1
C28 C 0.33414(19) 0.5251(5) 0.92332(18) 0.0374(6) Uani 0.762(2) 1 d PDU A 1
C15B C 0.2292(9) 0.7927(16) 0.8108(8) 0.0484(7) Uani 0.238(2) 1 d PDU A 2
H15C H 0.2111 0.8526 0.8668 0.058 Uiso 0.238(2) 1 calc PR A 2
H15D H 0.2946 0.8502 0.8109 0.058 Uiso 0.238(2) 1 calc PR A 2
C16B C 0.2288(6) 0.5356(13) 0.8117(5) 0.0399(6) Uani 0.238(2) 1 d PDU A 2
H16B H 0.1600 0.4811 0.8001 0.048 Uiso 0.238(2) 1 calc PR A 2
C17B C 0.2770(7) 0.4235(16) 0.7421(6) 0.0386(6) Uani 0.238(2) 1 d PDU A 2
C18B C 0.2548(8) 0.4392(19) 0.6436(7) 0.0472(7) Uani 0.238(2) 1 d PDU A 2
H18B H 0.2036 0.5335 0.6097 0.057 Uiso 0.238(2) 1 calc PR A 2
C19B C 0.309(3) 0.315(5) 0.5960(18) 0.0539(16) Uani 0.238(2) 1 d PDU A 2
H19B H 0.3005 0.3380 0.5301 0.065 Uiso 0.238(2) 1 calc PR A 2
C20B C 0.375(6) 0.156(11) 0.644(2) 0.0504(9) Uani 0.238(2) 1 d PDU A 2
H20B H 0.4062 0.0605 0.6089 0.061 Uiso 0.238(2) 1 calc PR A 2
C21B C 0.396(8) 0.136(15) 0.741(2) 0.0449(7) Uani 0.238(2) 1 d PDU A 2
H21B H 0.4422 0.0296 0.7738 0.054 Uiso 0.238(2) 1 calc PR A 2
C22B C 0.3485(13) 0.273(3) 0.7906(10) 0.0368(10) Uani 0.238(2) 1 d PDU A 2
C23B C 0.3562(11) 0.288(3) 0.8924(10) 0.0361(9) Uani 0.238(2) 1 d PDU A 2
C24B C 0.417(5) 0.176(10) 0.9693(16) 0.0420(9) Uani 0.238(2) 1 d PDU A 2
H24B H 0.4641 0.0723 0.9599 0.050 Uiso 0.238(2) 1 calc PR A 2
C25B C 0.408(7) 0.220(14) 1.060(2) 0.0454(17) Uani 0.238(2) 1 d PDU A 2
H25B H 0.4468 0.1414 1.1130 0.054 Uiso 0.238(2) 1 calc PR A 2
C26B C 0.3421(9) 0.382(2) 1.0714(9) 0.0456(8) Uani 0.238(2) 1 d PDU A 2
H26B H 0.3370 0.4138 1.1334 0.055 Uiso 0.238(2) 1 calc PR A 2
C27B C 0.2836(7) 0.4962(17) 0.9951(6) 0.0445(7) Uani 0.238(2) 1 d PDU A 2
H27B H 0.2398 0.6074 1.0049 0.053 Uiso 0.238(2) 1 calc PR A 2
C28B C 0.2896(6) 0.4482(15) 0.9060(5) 0.0374(6) Uani 0.238(2) 1 d PDU A 2

loop_
_atom_site_aniso_label
_atom_site_aniso_U_11
_atom_site_aniso_U_22
_atom_site_aniso_U_33
_atom_site_aniso_U_23
_atom_site_aniso_U_13
_atom_site_aniso_U_12
N2 0.0395(9) 0.0342(8) 0.0492(10) 0.0028(7) 0.0098(8) 0.0083(7)
C2 0.0381(10) 0.0236(8) 0.0409(10) -0.0004(7) 0.0029(8) 0.0060(7)
O1 0.0436(8) 0.0236(6) 0.0484(8) -0.0057(6) 0.0075(6) -0.0013(6)
C3 0.0371(10) 0.0268(9) 0.0437(11) -0.0016(8) 0.0065(8) 0.0054(8)
C4 0.0406(11) 0.0269(9) 0.0510(11) -0.0011(8) 0.0126(9) -0.0004(8)
O2 0.0604(9) 0.0268(6) 0.0529(9) 0.0040(6) 0.0202(7) 0.0109(6)
C5 0.0397(10) 0.0240(9) 0.0454(11) -0.0019(8) 0.0069(9) -0.0019(8)
N1 0.0349(8) 0.0237(7) 0.0394(8) -0.0033(6) 0.0036(7) 0.0011(6)
C6 0.0357(10) 0.0249(8) 0.0385(10) -0.0003(7) 0.0046(8) -0.0005(7)
C7 0.0362(10) 0.0309(9) 0.0365(10) 0.0006(8) 0.0057(8) -0.0003(8)
C8 0.0384(10) 0.0351(9) 0.0383(10) 0.0035(8) 0.0044(8) 0.0018(8)
C9 0.0498(12) 0.0514(12) 0.0419(11) -0.0031(10) -0.0030(10) 0.0028(11)
C10 0.0521(13) 0.0412(11) 0.0560(13) 0.0030(10) -0.0024(11) 0.0101(10)
C11 0.0391(10) 0.0273(9) 0.0429(11) 0.0010(8) 0.0051(9) -0.0002(8)
O3 0.0635(10) 0.0309(7) 0.0446(8) 0.0000(6) -0.0093(7) -0.0013(7)
O4 0.0607(9) 0.0260(6) 0.0475(8) 0.0032(6) -0.0091(7) 0.0021(7)
C12 0.100(2) 0.0303(10) 0.0601(15) 0.0074(11) -0.0246(15) 0.0033(13)
O5 0.0697(11) 0.0733(12) 0.0506(9) 0.0087(9) 0.0137(9) 0.0350(10)
C14 0.0428(12) 0.0381(10) 0.0529(12) -0.0025(9) 0.0051(10) 0.0096(9)
O6 0.0484(9) 0.0501(9) 0.0570(9) 0.0039(7) 0.0027(7) 0.0184(7)
C15 0.0423(19) 0.0515(18) 0.0492(14) 0.0080(14) 0.0085(15) 0.0107(14)
C16 0.0344(12) 0.0364(12) 0.0461(14) 0.0012(11) 0.0058(11) -0.0002(10)
C17 0.0333(15) 0.0387(15) 0.0413(13) 0.0035(12) 0.0059(12) -0.0024(11)
C18 0.0386(18) 0.0536(19) 0.0458(14) 0.0056(14) 0.0051(13) 0.0042(13)
C19 0.052(2) 0.065(4) 0.043(2) 0.0009(19) 0.0100(18) 0.001(3)
C20 0.055(4) 0.047(3) 0.0503(17) -0.0089(19) 0.0148(17) -0.0032(13)
C21 0.049(2) 0.034(4) 0.0497(17) -0.002(2) 0.010(2) 0.0008(15)
C22 0.035(2) 0.0330(19) 0.0404(15) -0.0025(12) 0.0071(13) -0.0044(16)
C23 0.033(2) 0.0319(17) 0.0402(15) 0.0002(12) 0.0045(14) -0.0057(14)
C24 0.0439(16) 0.0346(10) 0.0462(16) 0.0021(18) 0.0098(18) -0.0005(12)
C25 0.048(3) 0.042(3) 0.044(2) 0.006(3) 0.008(3) -0.002(3)
C26 0.045(2) 0.0471(19) 0.0434(17) -0.0064(13) 0.0099(15) -0.0054(14)
C27 0.0421(16) 0.0426(15) 0.0474(15) -0.0053(12) 0.0096(13) 0.0030(12)
C28 0.0317(14) 0.0386(14) 0.0398(13) -0.0025(11) 0.0058(11) -0.0030(11)
C15B 0.0423(19) 0.0515(18) 0.0492(14) 0.0080(14) 0.0085(15) 0.0107(14)
C16B 0.0344(12) 0.0364(12) 0.0461(14) 0.0012(11) 0.0058(11) -0.0002(10)
C17B 0.0333(15) 0.0387(15) 0.0413(13) 0.0035(12) 0.0059(12) -0.0024(11)
C18B 0.0386(18) 0.0536(19) 0.0458(14) 0.0056(14) 0.0051(13) 0.0042(13)
C19B 0.052(2) 0.065(4) 0.043(2) 0.0009(19) 0.0100(18) 0.001(3)
C20B 0.055(4) 0.047(3) 0.0503(17) -0.0089(19) 0.0148(17) -0.0032(13)
C21B 0.049(2) 0.034(4) 0.0497(17) -0.002(2) 0.010(2) 0.0008(15)
C22B 0.035(2) 0.0330(19) 0.0404(15) -0.0025(12) 0.0071(13) -0.0044(16)
C23B 0.033(2) 0.0319(17) 0.0402(15) 0.0002(12) 0.0045(14) -0.0057(14)
C24B 0.0439(16) 0.0346(10) 0.0462(16) 0.0021(18) 0.0098(18) -0.0005(12)
C25B 0.048(3) 0.042(3) 0.044(2) 0.006(3) 0.008(3) -0.002(3)
C26B 0.045(2) 0.0471(19) 0.0434(17) -0.0064(13) 0.0099(15) -0.0054(14)
C27B 0.0421(16) 0.0426(15) 0.0474(15) -0.0053(12) 0.0096(13) 0.0030(12)
C28B 0.0317(14) 0.0386(14) 0.0398(13) -0.0025(11) 0.0058(11) -0.0030(11)

loop_
_atom_type_symbol
_atom_type_description
_atom_type_scat_dispersion_real
_atom_type_scat_dispersion_imag
_atom_type_scat_source
C C 0.0181 0.0091 'International Tables Vol C Tables 4.2.6.8 and 6.1.1.4'
H H 0.0000 0.0000 'International Tables Vol C Tables 4.2.6.8 and 6.1.1.4'
N N 0.0311 0.0180 'International Tables Vol C Tables 4.2.6.8 and 6.1.1.4'
O O 0.0492 0.0322 'International Tables Vol C Tables 4.2.6.8 and 6.1.1.4'

loop_
_geom_angle_atom_site_label_1
_geom_angle_atom_site_label_2
_geom_angle_atom_site_label_3
_geom_angle
_geom_angle_publ_flag
C14 N2 C3 122.65(19) y
C14 N2 H2A 118.7 ?
C3 N2 H2A 118.7 ?
O1 C2 N1 125.5(2) y
O1 C2 C3 125.36(19) y
N1 C2 C3 109.17(15) y
N2 C3 C2 112.23(16) y
N2 C3 C4 117.35(17) y
C2 C3 C4 102.71(16) y
N2 C3 H3 108.0 ?
C2 C3 H3 108.0 ?
C4 C3 H3 108.0 ?
O2 C4 C5 112.10(16) y
O2 C4 C3 105.05(16) y
C5 C4 C3 104.35(16) y
O2 C4 H4A 111.6 ?
C5 C4 H4A 111.6 ?
C3 C4 H4A 111.6 ?
C4 O2 H2 109.5 ?
N1 C5 C4 102.62(15) y
N1 C5 H5A 111.2 ?
C4 C5 H5A 111.2 ?
N1 C5 H5B 111.2 ?
C4 C5 H5B 111.2 ?
H5A C5 H5B 109.2 ?
C2 N1 C6 121.12(16) y
C2 N1 C5 112.81(17) y
C6 N1 C5 124.01(16) y
N1 C6 C11 107.64(15) y
N1 C6 C7 112.36(15) y
C11 C6 C7 112.07(16) y
N1 C6 H6 108.2 ?
C11 C6 H6 108.2 ?
C7 C6 H6 108.2 ?
C6 C7 C8 114.20(16) y
C6 C7 H7A 108.7 ?
C8 C7 H7A 108.7 ?
C6 C7 H7B 108.7 ?
C8 C7 H7B 108.7 ?
H7A C7 H7B 107.6 ?
C9 C8 C10 110.19(18) y
C9 C8 C7 112.52(16) y
C10 C8 C7 109.63(17) y
C9 C8 H8 108.1 ?
C10 C8 H8 108.1 ?
C7 C8 H8 108.1 ?
C8 C9 H9A 109.5 ?
C8 C9 H9B 109.5 ?
H9A C9 H9B 109.5 ?
C8 C9 H9C 109.5 ?
H9A C9 H9C 109.5 ?
H9B C9 H9C 109.5 ?
C8 C10 H10A 109.5 ?
C8 C10 H10B 109.5 ?
H10A C10 H10B 109.5 ?
C8 C10 H10C 109.5 ?
H10A C10 H10C 109.5 ?
H10B C10 H10C 109.5 ?
O3 C11 O4 124.68(19) y
O3 C11 C6 124.29(16) y
O4 C11 C6 111.00(16) y
C11 O4 C12 115.02(17) y
O4 C12 H12A 109.5 ?
O4 C12 H12B 109.5 ?
H12A C12 H12B 109.5 ?
O4 C12 H12C 109.5 ?
H12A C12 H12C 109.5 ?
H12B C12 H12C 109.5 ?
O5 C14 N2 125.4(2) y
O5 C14 O6 124.5(2) y
N2 C14 O6 110.0(2) y
C14 O6 C15B 127.2(5) y
C14 O6 C15 112.6(2) y
O6 C15 C16 105.4(3) y
O6 C15 H15A 110.7 ?
C16 C15 H15A 110.7 ?
O6 C15 H15B 110.7 ?
C16 C15 H15B 110.7 ?
H15A C15 H15B 108.8 ?
C28 C16 C17 102.8(2) y
C28 C16 C15 111.5(2) y
C17 C16 C15 116.2(2) y
C28 C16 H16 108.7 ?
C17 C16 H16 108.7 ?
C15 C16 H16 108.7 ?
C18 C17 C22 120.6(3) y
C18 C17 C16 129.9(3) y
C22 C17 C16 109.5(3) y
C19 C18 C17 119.0(4) y
C19 C18 H18 120.5 ?
C17 C18 H18 120.5 ?
C18 C19 C20 120.5(6) y
C18 C19 H19 119.8 ?
C20 C19 H19 119.8 ?
C21 C20 C19 120.7(8) y
C21 C20 H20 119.7 ?
C19 C20 H20 119.7 ?
C22 C21 C20 119.2(7) y
C22 C21 H21 120.4 ?
C20 C21 H21 120.4 ?
C21 C22 C17 119.9(5) y
C21 C22 C23 131.1(5) y
C17 C22 C23 109.0(3) y
C24 C23 C28 120.0(4) y
C24 C23 C22 131.5(5) y
C28 C23 C22 108.5(3) y
C25 C24 C23 119.1(9) y
C25 C24 H24 120.4 ?
C23 C24 H24 120.4 ?
C24 C25 C26 120.4(8) y
C24 C25 H25 119.8 ?
C26 C25 H25 119.8 ?
C27 C26 C25 120.7(4) y
C27 C26 H26 119.6 ?
C25 C26 H26 119.6 ?
C26 C27 C28 119.4(3) y
C26 C27 H27 120.3 ?
C28 C27 H27 120.3 ?
C27 C28 C23 120.3(3) y
C27 C28 C16 129.7(3) y
C23 C28 C16 110.0(3) y
O6 C15B C16B 104.7(8) y
O6 C15B H15C 110.8 ?
C16B C15B H15C 110.8 ?
O6 C15B H15D 110.8 ?
C16B C15B H15D 110.8 ?
H15C C15B H15D 108.9 ?
C28B C16B C17B 102.0(6) y
C28B C16B C15B 110.6(7) y
C17B C16B C15B 115.7(8) y
C28B C16B H16B 109.4 ?
C17B C16B H16B 109.4 ?
C15B C16B H16B 109.4 ?
C18B C17B C22B 119.9(9) y
C18B C17B C16B 130.0(8) y
C22B C17B C16B 109.9(8) y
C19B C18B C17B 118.7(13) y
C19B C18B H18B 120.6 ?
C17B C18B H18B 120.6 ?
C18B C19B C20B 120.8(19) y
C18B C19B H19B 119.6 ?
C20B C19B H19B 119.6 ?
C21B C20B C19B 120.4(19) y
C21B C20B H20B 119.8 ?
C19B C20B H20B 119.8 ?
C20B C21B C22B 119.2(19) y
C20B C21B H21B 120.4 ?
C22B C21B H21B 120.4 ?
C21B C22B C17B 120.5(15) y
C21B C22B C23B 130.9(15) y
C17B C22B C23B 108.6(11) y
C24B C23B C28B 121.0(13) y
C24B C23B C22B 130.4(14) y
C28B C23B C22B 108.6(11) y
C25B C24B C23B 118.7(19) y
C25B C24B H24B 120.7 ?
C23B C24B H24B 120.7 ?
C24B C25B C26B 119.1(18) y
C24B C25B H25B 120.5 ?
C26B C25B H25B 120.5 ?
C27B C26B C25B 121.8(13) y
C27B C26B H26B 119.1 ?
C25B C26B H26B 119.1 ?
C28B C27B C26B 119.3(9) y
C28B C27B H27B 120.4 ?
C26B C27B H27B 120.4 ?
C27B C28B C23B 120.0(9) y
C27B C28B C16B 129.4(7) y
C23B C28B C16B 110.6(8) y

loop_
_geom_bond_atom_site_label_1
_geom_bond_atom_site_label_2
_geom_bond_distance
_geom_bond_publ_flag
N2 C14 1.352(3) y
N2 C3 1.442(2) y
N2 H2A 0.8800 ?
C2 O1 1.232(2) y
C2 N1 1.341(3) y
C2 C3 1.531(3) y
C3 C4 1.544(3) y
C3 H3 1.0000 ?
C4 O2 1.424(2) y
C4 C5 1.524(3) y
C4 H4A 1.0000 ?
O2 H2 0.8400 ?
C5 N1 1.470(2) y
C5 H5A 0.9900 ?
C5 H5B 0.9900 ?
N1 C6 1.457(3) y
C6 C11 1.527(3) y
C6 C7 1.529(2) y
C6 H6 1.0000 ?
C7 C8 1.534(3) y
C7 H7A 0.9900 ?
C7 H7B 0.9900 ?
C8 C9 1.519(3) y
C8 C10 1.522(3) y
C8 H8 1.0000 ?
C9 H9A 0.9800 ?
C9 H9B 0.9800 ?
C9 H9C 0.9800 ?
C10 H10A 0.9800 ?
C10 H10B 0.9800 ?
C10 H10C 0.9800 ?
C11 O3 1.201(2) y
C11 O4 1.328(2) y
O4 C12 1.454(3) y
C12 H12A 0.9800 ?
C12 H12B 0.9800 ?
C12 H12C 0.9800 ?
O5 C14 1.205(3) y
C14 O6 1.356(2) y
O6 C15B 1.371(11) y
O6 C15 1.489(3) y
C15 C16 1.528(4) y
C15 H15A 0.9900 ?
C15 H15B 0.9900 ?
C16 C28 1.511(3) y
C16 C17 1.522(4) y
C16 H16 1.0000 ?
C17 C18 1.384(4) y
C17 C22 1.403(4) y
C18 C19 1.383(5) y
C18 H18 0.9500 ?
C19 C20 1.390(7) y
C19 H19 0.9500 ?
C20 C21 1.385(5) y
C20 H20 0.9500 ?
C21 C22 1.385(8) y
C21 H21 0.9500 ?
C22 C23 1.467(4) y
C23 C24 1.395(7) y
C23 C28 1.407(4) y
C24 C25 1.391(6) y
C24 H24 0.9500 ?
C25 C26 1.392(10) y
C25 H25 0.9500 ?
C26 C27 1.383(4) y
C26 H26 0.9500 ?
C27 C28 1.384(4) y
C27 H27 0.9500 ?
C15B C16B 1.548(11) y
C15B H15C 0.9900 ?
C15B H15D 0.9900 ?
C16B C28B 1.512(10) y
C16B C17B 1.527(11) y
C16B H16B 1.0000 ?
C17B C18B 1.393(11) y
C17B C22B 1.403(13) y
C18B C19B 1.387(15) y
C18B H18B 0.9500 ?
C19B C20B 1.388(16) y
C19B H19B 0.9500 ?
C20B C21B 1.383(15) y
C20B H20B 0.9500 ?
C21B C22B 1.384(15) y
C21B H21B 0.9500 ?
C22B C23B 1.468(13) y
C23B C24B 1.395(15) y
C23B C28B 1.399(13) y
C24B C25B 1.389(15) y
C24B H24B 0.9500 ?
C25B C26B 1.392(17) y
C25B H25B 0.9500 ?
C26B C27B 1.383(12) y
C26B H26B 0.9500 ?
C27B C28B 1.360(10) y
C27B H27B 0.9500 ?

loop_
_geom_hbond_atom_site_label_D
_geom_hbond_atom_site_label_H
_geom_hbond_atom_site_label_A
_geom_hbond_distance_DH
_geom_hbond_distance_HA
_geom_hbond_distance_DA
_geom_hbond_angle_DHA
_geom_hbond_site_symmetry_A
N2 H2A O2 0.88 2.11 2.880(2) 145.9 2_546
O2 H2 O1 0.84 1.85 2.6843(19) 176.3 1_565
